data_7702738
loop_
_publ_author_name
'Subhan, Md. Abdus'
'Suzuki, Takayoshi'
'Kaizaki, Sumio'

_publ_section_title
;
 Solution NIR CD and MCD in 4f--4f transitions of a series of chiral
 3d--4f dinuclear complexes: X-ray structures of
 (\L-\D)-[(acac)2CrIII(\m-ox)LnIII(HBpz3)2] (Ln = Sm, Ho and Er)
;
_journal_issue 7
_journal_name_full 'Journal of the Chemical Society, Dalton Transactions'
_journal_page_first 1416
_journal_paper_doi 10.1039/b108770c
_journal_year 2002
_chemical_formula_moiety 'C30 H34 B2 Cr Er N12 O8, (C H2 Cl2)2'
_chemical_formula_sum 'C32 H38 B2 Cl4 Cr Er N12 O8'
_chemical_formula_weight 1101.42
_chemical_name_common '[(acac)~2~Cr(ox)Er(HBpz~3~)~2~].2CH~2~Cl~2~'
_chemical_name_systematic
; 
lambda-Bis(pentane-2,4-dionato)chromium(III)(mu-oxalato)bis(hydridotris-
(pyradolyl)borato)erbium(III) Bis(dichloromethane) Solvate
;
_space_group_IT_number 19
_space_group_name_Hall 'P 2ac 2ab'
_space_group_name_H-M_alt 'P 21 21 21'
_symmetry_cell_setting orthorhombic
_symmetry_Int_Tables_number 19
_symmetry_space_group_name_H-M 'P 21 21 21'
_atom_sites_solution_hydrogens geom
_atom_sites_solution_primary direct
_atom_sites_solution_secondary difmap
_audit_creation_method SHELXL-97
_cell_angle_alpha 90.00
_cell_angle_beta 90.00
_cell_angle_gamma 90.00
_cell_formula_units_Z 4
_cell_length_a 15.552(3)
_cell_length_b 21.287(4)
_cell_length_c 14.191(3)
_cell_measurement_reflns_used 25
_cell_measurement_temperature 296(2)
_cell_measurement_theta_max 15.0
_cell_measurement_theta_min 14.9
_cell_volume 4698.0(16)
_computing_cell_refinement 'MSC/AFC Diffractometer Control'
_computing_data_collection 'MSC/AFC Diffractometer Control'
_computing_data_reduction 'teXsan ver. 1.11'
_computing_molecular_graphics ORTEP
_computing_publication_material 'SHELXL-97 (Sheldrick, 1997)'
_computing_structure_refinement 'SHELXL-97 (Sheldrick, 1997)'
_computing_structure_solution 'SHELXS-86 (Sheldrick, 1990)'
_diffrn_ambient_temperature 296(2)
_diffrn_measured_fraction_theta_full 0.998
_diffrn_measured_fraction_theta_max 0.998
_diffrn_measurement_device_type 'Rigaku AFC 5R'
_diffrn_measurement_method \w-2\q
_diffrn_radiation_monochromator graphite
_diffrn_radiation_source 'rotating anode'
_diffrn_radiation_type 'Mo K\a'
_diffrn_radiation_wavelength 0.71069
_diffrn_reflns_av_R_equivalents 0.0182
_diffrn_reflns_av_sigmaI/netI 0.0566
_diffrn_reflns_limit_h_max 21
_diffrn_reflns_limit_h_min -9
_diffrn_reflns_limit_k_max 12
_diffrn_reflns_limit_k_min -29
_diffrn_reflns_limit_l_max 19
_diffrn_reflns_limit_l_min 0
_diffrn_reflns_number 8621
_diffrn_reflns_theta_full 30.01
_diffrn_reflns_theta_max 30.01
_diffrn_reflns_theta_min 2.62
_diffrn_standards_decay_% 0.47
_diffrn_standards_interval_time 150
_diffrn_standards_number 3
_exptl_absorpt_coefficient_mu 2.290
_exptl_absorpt_correction_T_max 0.525
_exptl_absorpt_correction_T_min 0.454
_exptl_absorpt_correction_type integration
_exptl_absorpt_process_details Coppens_numerical
_exptl_crystal_colour purple
_exptl_crystal_density_diffrn 1.557
_exptl_crystal_density_method 'not measured'
_exptl_crystal_description prism
_exptl_crystal_F_000 2192
_exptl_crystal_size_max 0.38
_exptl_crystal_size_mid 0.36
_exptl_crystal_size_min 0.36
_refine_diff_density_max 1.326
_refine_diff_density_min -0.864
_refine_diff_density_rms 0.132
_refine_ls_abs_structure_details 'Flack H D (1983), Acta Cryst. A39, 876-881'
_refine_ls_abs_structure_Flack -0.025(17)
_refine_ls_extinction_method none
_refine_ls_goodness_of_fit_ref 1.114
_refine_ls_hydrogen_treatment constr
_refine_ls_matrix_type full
_refine_ls_number_parameters 515
_refine_ls_number_reflns 7707
_refine_ls_number_restraints 0
_refine_ls_restrained_S_all 1.114
_refine_ls_R_factor_all 0.0957
_refine_ls_R_factor_gt 0.0460
_refine_ls_shift/su_max 0.010
_refine_ls_shift/su_mean 0.000
_refine_ls_structure_factor_coef Fsqd
_refine_ls_weighting_details 'calc w=1/[\s^2^(Fo^2^)+(0.0800P)^2^+0.0000P] where P=(Fo^2^+2Fc^2^)/3'
_refine_ls_weighting_scheme calc
_refine_ls_wR_factor_gt 0.1265
_refine_ls_wR_factor_ref 0.1446
_reflns_number_gt 5207
_reflns_number_total 7707
_reflns_threshold_expression 'I > 2\s(I)'
_cod_data_source_file b108770c.txt
_cod_data_source_block lambdaCrEr
_cod_original_cell_volume 4698.1(15)
_cod_database_code 7702738

loop_
_symmetry_equiv_pos_as_xyz
'x, y, z'
'-x+1/2, -y, z+1/2'
'x+1/2, -y+1/2, -z'
'-x, y+1/2, -z+1/2'

loop_
_atom_site_label
_atom_site_type_symbol
_atom_site_fract_x
_atom_site_fract_y
_atom_site_fract_z
_atom_site_U_iso_or_equiv
_atom_site_adp_type
_atom_site_occupancy
_atom_site_symmetry_multiplicity
_atom_site_calc_flag
_atom_site_refinement_flags
Er Er -0.508846(19) -0.139280(17) -0.43232(3) 0.04132(10) Uani 1 1 d .
Cr Cr -0.25820(9) -0.07695(8) -0.15729(10) 0.0503(3) Uani 1 1 d .
Cl1 Cl 0.0722(13) -0.2527(9) 0.0013(16) 0.412(9) Uiso 1 1 d .
Cl2 Cl 0.2493(11) -0.2549(7) -0.0681(12) 0.411(9) Uiso 1 1 d .
Cl3 Cl -0.0669(6) -0.4930(4) 0.1296(6) 0.213(3) Uiso 1 1 d .
Cl4 Cl -0.0657(9) -0.4308(7) -0.0535(10) 0.323(6) Uiso 1 1 d .
O1 O -0.2188(5) -0.1634(3) -0.1490(5) 0.0672(19) Uani 1 1 d .
O01 O -0.3642(4) -0.1098(3) -0.4065(4) 0.0482(14) Uani 1 1 d .
O2 O -0.1418(4) -0.0460(3) -0.1631(5) 0.0605(17) Uani 1 1 d .
O02 O -0.4807(4) -0.1319(3) -0.2712(4) 0.0571(15) Uani 1 1 d .
O3 O -0.2994(5) 0.0090(3) -0.1725(4) 0.0598(17) Uani 1 1 d .
O03 O -0.2661(4) -0.0875(3) -0.2976(5) 0.0533(15) Uani 1 1 d .
O4 O -0.2696(5) -0.0716(4) -0.0216(5) 0.072(2) Uani 1 1 d .
O04 O -0.3799(5) -0.1089(4) -0.1625(5) 0.0617(18) Uani 1 1 d .
N11 N -0.4366(5) -0.2902(4) -0.4499(6) 0.058(2) Uani 1 1 d .
N12 N -0.4478(5) -0.2431(4) -0.3875(6) 0.0545(19) Uani 1 1 d .
N21 N -0.4306(5) -0.2326(4) -0.6048(6) 0.0547(18) Uani 1 1 d .
N22 N -0.4302(4) -0.1709(3) -0.5707(6) 0.0496(16) Uani 1 1 d .
N31 N -0.5718(5) -0.2723(3) -0.5412(6) 0.0519(18) Uani 1 1 d .
N32 N -0.6041(5) -0.2246(4) -0.4893(6) 0.0498(17) Uani 1 1 d .
N41 N -0.5809(5) 0.0095(4) -0.4278(8) 0.064(2) Uani 1 1 d .
N42 N -0.5082(6) -0.0217(4) -0.4252(7) 0.068(2) Uani 1 1 d .
N51 N -0.6959(5) -0.0667(4) -0.3785(7) 0.063(2) Uani 1 1 d .
N52 N -0.6437(5) -0.1158(4) -0.3549(6) 0.055(2) Uani 1 1 d .
N61 N -0.6594(5) -0.0528(4) -0.5511(7) 0.061(2) Uani 1 1 d .
N62 N -0.5970(5) -0.0972(3) -0.5665(6) 0.0561(18) Uani 1 1 d .
C1 C -0.1311(11) -0.2512(6) -0.1726(13) 0.106(5) Uani 1 1 d .
H1A H -0.0973 -0.2662 -0.1207 0.126 Uiso 1 1 calc R
H1B H -0.1019 -0.2601 -0.2307 0.126 Uiso 1 1 calc R
H1C H -0.1860 -0.2719 -0.1724 0.126 Uiso 1 1 calc R
C01 C -0.3398(5) -0.1028(4) -0.3255(6) 0.0432(18) Uani 1 1 d .
C2 C -0.1436(8) -0.1840(5) -0.1637(8) 0.067(3) Uani 1 1 d .
C02 C -0.4058(6) -0.1148(4) -0.2474(6) 0.0460(19) Uani 1 1 d .
C3 C -0.0728(7) -0.1410(7) -0.1760(10) 0.090(4) Uani 1 1 d .
H3 H -0.0193 -0.1590 -0.1876 0.103 Uiso 1 1 calc R
C4 C -0.0753(6) -0.0803(6) -0.1729(7) 0.059(2) Uani 1 1 d .
C5 C 0.0072(8) -0.0445(7) -0.1829(13) 0.108(5) Uani 1 1 d .
H5A H 0.0507 -0.0716 -0.2085 0.120 Uiso 1 1 calc R
H5B H 0.0253 -0.0296 -0.1222 0.120 Uiso 1 1 calc R
H5C H -0.0014 -0.0095 -0.2244 0.120 Uiso 1 1 calc R
C6 C -0.3703(9) 0.1030(6) -0.1381(9) 0.082(4) Uani 1 1 d .
H6A H -0.3412 0.1358 -0.1043 0.095 Uiso 1 1 calc R
H6B H -0.4306 0.1045 -0.1240 0.095 Uiso 1 1 calc R
H6C H -0.3618 0.1088 -0.2045 0.095 Uiso 1 1 calc R
C7 C -0.3363(7) 0.0435(5) -0.1104(8) 0.060(2) Uani 1 1 d .
C8 C -0.3441(10) 0.0232(6) -0.0124(8) 0.082(4) Uani 1 1 d .
H8 H -0.3749 0.0489 0.0285 0.095 Uiso 1 1 calc R
C9 C -0.3108(8) -0.0290(6) 0.0226(7) 0.068(3) Uani 1 1 d .
C10 C -0.3237(13) -0.0412(8) 0.1275(9) 0.119(7) Uani 1 1 d .
H10A H -0.3302 -0.0020 0.1600 0.127 Uiso 1 1 calc R
H10B H -0.2747 -0.0632 0.1520 0.127 Uiso 1 1 calc R
H10C H -0.3744 -0.0663 0.1365 0.127 Uiso 1 1 calc R
C13 C -0.4126(8) -0.2663(6) -0.3051(9) 0.070(3) Uani 1 1 d .
H13 H -0.4104 -0.2440 -0.2488 0.094 Uiso 1 1 calc R
C14 C -0.3819(9) -0.3250(7) -0.3160(11) 0.091(4) Uani 1 1 d .
H14 H -0.3556 -0.3501 -0.2709 0.106 Uiso 1 1 calc R
C15 C -0.3987(8) -0.3401(5) -0.4121(10) 0.081(4) Uani 1 1 d .
H15 H -0.3857 -0.3776 -0.4424 0.090 Uiso 1 1 calc R
C23 C -0.3811(6) -0.1407(6) -0.6308(7) 0.060(2) Uani 1 1 d .
H23 H -0.3711 -0.0977 -0.6271 0.071 Uiso 1 1 calc R
C24 C -0.3468(8) -0.1768(6) -0.6976(8) 0.077(3) Uani 1 1 d .
H24 H -0.3087 -0.1650 -0.7450 0.086 Uiso 1 1 calc R
C25 C -0.3800(8) -0.2351(6) -0.6810(9) 0.074(3) Uani 1 1 d .
H25 H -0.3693 -0.2708 -0.7169 0.088 Uiso 1 1 calc R
C33 C -0.6878(6) -0.2299(5) -0.4925(8) 0.062(3) Uani 1 1 d .
H33 H -0.7266 -0.2047 -0.4601 0.075 Uiso 1 1 calc R
C34 C -0.7094(7) -0.2791(5) -0.5521(9) 0.072(3) Uani 1 1 d .
H34 H -0.7645 -0.2913 -0.5695 0.080 Uiso 1 1 calc R
C35 C -0.6375(7) -0.3047(5) -0.5789(8) 0.061(2) Uani 1 1 d .
H35 H -0.6324 -0.3397 -0.6177 0.074 Uiso 1 1 calc R
C43 C -0.4451(8) 0.0193(5) -0.4100(10) 0.077(4) Uani 1 1 d .
H43 H -0.3876 0.0094 -0.3998 0.099 Uiso 1 1 calc R
C44 C -0.4800(12) 0.0799(7) -0.4121(15) 0.133(8) Uani 1 1 d .
H44 H -0.4500 0.1177 -0.4088 0.154 Uiso 1 1 calc R
C45 C -0.5653(11) 0.0726(5) -0.4198(13) 0.102(5) Uani 1 1 d .
H45 H -0.6062 0.1044 -0.4197 0.110 Uiso 1 1 calc R
C53 C -0.6827(7) -0.1421(6) -0.2829(8) 0.070(3) Uani 1 1 d .
H53 H -0.6615 -0.1768 -0.2506 0.084 Uiso 1 1 calc R
C54 C -0.7600(8) -0.1116(6) -0.2607(9) 0.084(4) Uani 1 1 d .
H54 H -0.7995 -0.1214 -0.2137 0.100 Uiso 1 1 calc R
C55 C -0.7628(7) -0.0667(6) -0.3215(9) 0.073(3) Uani 1 1 d .
H55 H -0.8072 -0.0374 -0.3248 0.090 Uiso 1 1 calc R
C63 C -0.6028(7) -0.1162(5) -0.6520(8) 0.061(3) Uani 1 1 d .
H63 H -0.5671 -0.1458 -0.6801 0.074 Uiso 1 1 calc R
C64 C -0.6714(8) -0.0855(6) -0.6966(9) 0.075(3) Uani 1 1 d .
H64 H -0.6897 -0.0902 -0.7586 0.090 Uiso 1 1 calc R
C65 C -0.7042(7) -0.0486(6) -0.6312(10) 0.080(4) Uani 1 1 d .
H65 H -0.7521 -0.0230 -0.6398 0.096 Uiso 1 1 calc R
C71 C 0.1695(13) -0.2170(9) -0.0501(15) 0.134(7) Uiso 1 1 d .
H71A H 0.1527 -0.1986 -0.1099 0.453 Uiso 1 1 calc R
H71B H 0.1859 -0.1825 -0.0093 0.453 Uiso 1 1 calc R
C72 C -0.0670(17) -0.4210(12) 0.0654(17) 0.173(9) Uiso 1 1 d .
H72A H -0.1178 -0.3972 0.0826 0.267 Uiso 1 1 calc R
H72B H -0.0171 -0.3966 0.0838 0.267 Uiso 1 1 calc R
B1 B -0.4753(7) -0.2857(5) -0.5525(8) 0.057(2) Uani 1 1 d .
H1 H -0.4668 -0.3254 -0.5860 0.069 Uiso 1 1 calc R
B2 B -0.6684(7) -0.0182(6) -0.4549(10) 0.066(3) Uani 1 1 d .
H2 H -0.7115 0.0153 -0.4597 0.079 Uiso 1 1 calc R

loop_
_atom_site_aniso_label
_atom_site_aniso_U_11
_atom_site_aniso_U_22
_atom_site_aniso_U_33
_atom_site_aniso_U_23
_atom_site_aniso_U_13
_atom_site_aniso_U_12
Er 0.03566(14) 0.04350(16) 0.04480(16) -0.00459(15) 0.00032(14) -0.00001(14)
Cr 0.0471(7) 0.0562(8) 0.0476(7) -0.0050(7) -0.0051(6) -0.0006(6)
O1 0.077(5) 0.048(4) 0.077(5) 0.002(4) -0.003(4) -0.002(3)
O01 0.044(3) 0.062(4) 0.039(3) -0.004(3) 0.002(2) -0.001(3)
O2 0.049(3) 0.068(4) 0.064(4) -0.009(4) -0.010(3) -0.004(3)
O02 0.049(3) 0.076(4) 0.046(3) -0.007(3) 0.006(2) -0.007(3)
O3 0.065(4) 0.072(4) 0.042(3) -0.003(3) 0.004(3) 0.019(4)
O03 0.041(3) 0.066(4) 0.052(3) -0.006(3) 0.007(3) -0.001(3)
O4 0.069(5) 0.093(6) 0.054(4) 0.002(4) -0.020(4) -0.004(4)
O04 0.052(4) 0.086(5) 0.047(3) -0.002(4) 0.000(3) -0.007(3)
N11 0.052(4) 0.049(4) 0.073(6) 0.012(4) 0.001(4) 0.006(3)
N12 0.060(5) 0.046(4) 0.057(5) 0.002(4) -0.013(4) -0.001(3)
N21 0.058(4) 0.053(4) 0.054(4) -0.006(4) 0.011(4) 0.006(4)
N22 0.048(3) 0.049(4) 0.052(4) -0.004(4) 0.011(4) 0.005(3)
N31 0.065(5) 0.039(4) 0.052(4) -0.006(3) -0.001(3) -0.007(3)
N32 0.042(4) 0.048(4) 0.059(4) 0.000(4) -0.002(3) -0.005(3)
N41 0.063(5) 0.040(4) 0.088(6) -0.006(5) -0.007(5) -0.003(3)
N42 0.063(5) 0.049(4) 0.094(6) -0.012(4) -0.006(6) -0.015(4)
N51 0.052(4) 0.061(5) 0.075(6) -0.012(4) 0.014(4) 0.018(4)
N52 0.044(4) 0.056(5) 0.063(5) -0.003(4) 0.009(4) 0.004(3)
N61 0.051(4) 0.062(5) 0.071(6) 0.003(4) -0.011(4) 0.005(4)
N62 0.063(4) 0.044(4) 0.062(5) -0.002(4) -0.018(4) 0.009(3)
C1 0.116(12) 0.059(8) 0.142(15) -0.004(9) -0.009(11) -0.001(8)
C01 0.043(4) 0.044(4) 0.043(4) -0.006(4) 0.006(3) -0.002(3)
C2 0.082(8) 0.061(6) 0.058(6) -0.007(5) -0.008(6) 0.010(6)
C02 0.040(4) 0.055(5) 0.043(4) -0.006(4) 0.004(3) -0.007(3)
C3 0.052(5) 0.116(11) 0.103(10) -0.040(9) -0.008(6) 0.021(7)
C4 0.054(5) 0.071(7) 0.051(5) -0.014(5) -0.004(4) 0.003(5)
C5 0.054(6) 0.126(12) 0.144(13) -0.047(10) 0.007(8) -0.016(7)
C6 0.083(8) 0.078(8) 0.084(8) -0.021(7) 0.019(7) 0.018(6)
C7 0.056(5) 0.053(6) 0.072(6) -0.011(5) -0.007(5) -0.006(4)
C8 0.121(12) 0.074(8) 0.052(6) -0.013(6) 0.016(7) 0.009(8)
C9 0.074(7) 0.082(8) 0.046(5) -0.015(5) -0.003(5) -0.021(6)
C10 0.19(2) 0.103(12) 0.062(8) -0.008(8) 0.028(10) -0.043(12)
C13 0.078(7) 0.071(7) 0.060(6) 0.014(6) -0.019(6) 0.000(6)
C14 0.085(8) 0.089(9) 0.099(10) 0.045(8) -0.004(8) 0.018(7)
C15 0.088(8) 0.046(5) 0.108(11) 0.023(6) 0.007(8) 0.016(5)
C23 0.064(5) 0.061(6) 0.054(5) -0.004(5) 0.010(4) -0.003(6)
C24 0.067(7) 0.104(9) 0.058(6) 0.011(7) 0.023(5) 0.001(6)
C25 0.073(7) 0.077(7) 0.071(7) -0.013(6) 0.019(6) 0.019(6)
C33 0.042(4) 0.076(7) 0.067(6) -0.007(6) -0.006(4) -0.009(5)
C34 0.056(5) 0.072(7) 0.088(8) -0.007(6) -0.011(6) -0.017(5)
C35 0.070(6) 0.052(5) 0.062(6) -0.010(5) -0.013(5) -0.012(4)
C43 0.074(7) 0.050(6) 0.106(11) 0.004(6) -0.019(7) -0.020(5)
C44 0.129(13) 0.061(7) 0.21(2) -0.022(10) -0.081(15) -0.021(8)
C45 0.140(13) 0.036(5) 0.130(13) -0.012(7) -0.032(11) 0.015(7)
C53 0.062(5) 0.075(7) 0.074(7) 0.015(7) 0.011(5) 0.009(6)
C54 0.061(6) 0.089(9) 0.102(10) -0.017(8) 0.044(6) -0.010(6)
C55 0.060(6) 0.071(7) 0.089(9) -0.008(7) 0.019(6) 0.010(5)
C63 0.075(7) 0.050(5) 0.059(6) -0.008(5) -0.014(5) -0.006(5)
C64 0.080(8) 0.085(8) 0.060(6) 0.000(6) -0.022(6) -0.001(7)
C65 0.050(6) 0.084(8) 0.106(10) 0.036(7) -0.022(6) 0.008(5)
B1 0.064(6) 0.046(5) 0.060(6) -0.010(5) 0.007(5) 0.004(4)
B2 0.045(5) 0.059(6) 0.094(10) -0.009(6) 0.006(6) 0.016(5)

loop_
_atom_type_symbol
_atom_type_description
_atom_type_scat_dispersion_real
_atom_type_scat_dispersion_imag
_atom_type_scat_source
Er Er -0.2586 4.9576 'International Tables Vol C Tables 4.2.6.8 and 6.1.1.4'
Cr Cr 0.3209 0.6236 'International Tables Vol C Tables 4.2.6.8 and 6.1.1.4'
O O 0.0106 0.0060 'International Tables Vol C Tables 4.2.6.8 and 6.1.1.4'
N N 0.0061 0.0033 'International Tables Vol C Tables 4.2.6.8 and 6.1.1.4'
C C 0.0033 0.0016 'International Tables Vol C Tables 4.2.6.8 and 6.1.1.4'
B B 0.0013 0.0007 'International Tables Vol C Tables 4.2.6.8 and 6.1.1.4'
H H 0.0000 0.0000 'International Tables Vol C Tables 4.2.6.8 and 6.1.1.4'
Cl Cl 0.1484 0.1585 'International Tables Vol C Tables 4.2.6.8 and 6.1.1.4'

loop_
_geom_angle_atom_site_label_1
_geom_angle_atom_site_label_2
_geom_angle_atom_site_label_3
_geom_angle
O02 Er O01 69.6(2)
O02 Er N22 136.2(2)
O01 Er N22 73.6(2)
O02 Er N52 72.8(3)
O01 Er N52 134.4(3)
N22 Er N52 150.2(3)
O02 Er N32 118.7(2)
O01 Er N32 144.4(2)
N22 Er N32 80.4(2)
N52 Er N32 77.4(3)
O02 Er N12 74.8(3)
O01 Er N12 80.4(2)
N22 Er N12 76.5(3)
N52 Er N12 113.5(3)
N32 Er N12 70.1(2)
O02 Er N42 83.9(3)
O01 Er N42 74.0(2)
N22 Er N42 108.0(3)
N52 Er N42 77.2(3)
N32 Er N42 138.4(3)
N12 Er N42 151.1(3)
O02 Er N62 145.2(2)
O01 Er N62 122.8(3)
N22 Er N62 76.1(3)
N52 Er N62 78.3(3)
N32 Er N62 71.8(3)
N12 Er N62 136.0(3)
N42 Er N62 71.1(3)
O2 Cr O4 96.2(3)
O2 Cr O1 91.7(3)
O4 Cr O1 91.4(4)
O2 Cr O3 89.1(3)
O4 Cr O3 91.5(3)
O1 Cr O3 177.0(3)
O2 Cr O03 93.1(3)
O4 Cr O03 170.7(3)
O1 Cr O03 88.5(3)
O3 Cr O03 88.6(3)
O2 Cr O04 175.4(3)
O4 Cr O04 88.3(3)
O1 Cr O04 88.8(3)
O3 Cr O04 90.2(3)
O03 Cr O04 82.4(3)
C2 O1 Cr 127.5(8)
C01 O01 Er 118.4(5)
C4 O2 Cr 124.9(7)
C02 O02 Er 117.0(5)
C7 O3 Cr 127.5(7)
C01 O03 Cr 113.5(5)
C9 O4 Cr 125.1(8)
C02 O04 Cr 111.4(6)
C15 N11 N12 112.7(10)
C15 N11 B1 126.2(10)
N12 N11 B1 120.7(7)
N11 N12 C13 103.8(8)
N11 N12 Er 122.8(6)
C13 N12 Er 133.2(7)
C25 N21 N22 108.3(9)
C25 N21 B1 129.4(9)
N22 N21 B1 122.0(7)
C23 N22 N21 103.7(8)
C23 N22 Er 133.5(7)
N21 N22 Er 122.8(5)
C35 N31 N32 108.7(8)
C35 N31 B1 127.3(9)
N32 N31 B1 124.0(7)
C33 N32 N31 106.6(8)
C33 N32 Er 132.0(7)
N31 N32 Er 120.4(5)
N42 N41 C45 109.9(10)
N42 N41 B2 125.3(8)
C45 N41 B2 123.8(10)
N41 N42 C43 108.0(9)
N41 N42 Er 120.1(6)
C43 N42 Er 131.7(8)
C55 N51 N52 108.6(9)
C55 N51 B2 130.1(9)
N52 N51 B2 121.0(8)
C53 N52 N51 104.1(8)
C53 N52 Er 131.6(7)
N51 N52 Er 124.2(6)
C65 N61 N62 106.2(9)
C65 N61 B2 131.9(10)
N62 N61 B2 121.9(8)
C63 N62 N61 108.6(8)
C63 N62 Er 130.0(7)
N61 N62 Er 120.7(6)
C2 C1 H1A 109.5
C2 C1 H1B 109.5
H1A C1 H1B 109.5
C2 C1 H1C 109.5
H1A C1 H1C 109.5
H1B C1 H1C 109.5
O01 C01 O03 127.9(8)
O01 C01 C02 116.9(7)
O03 C01 C02 115.2(7)
O1 C2 C3 120.4(10)
O1 C2 C1 118.6(13)
C3 C2 C1 120.9(13)
O02 C02 O04 124.8(8)
O02 C02 C01 118.1(7)
O04 C02 C01 117.0(8)
C4 C3 C2 127.4(11)
C4 C3 H3 116.3
C2 C3 H3 116.3
O2 C4 C3 126.8(11)
O2 C4 C5 114.5(10)
C3 C4 C5 118.6(11)
C4 C5 H5A 109.5
C4 C5 H5B 109.5
H5A C5 H5B 109.5
C4 C5 H5C 109.5
H5A C5 H5C 109.5
H5B C5 H5C 109.5
C7 C6 H6A 109.5
C7 C6 H6B 109.5
H6A C6 H6B 109.5
C7 C6 H6C 109.5
H6A C6 H6C 109.5
H6B C6 H6C 109.5
O3 C7 C6 119.0(10)
O3 C7 C8 121.4(10)
C6 C7 C8 119.6(11)
C9 C8 C7 125.0(11)
C9 C8 H8 117.5
C7 C8 H8 117.5
O4 C9 C8 127.6(11)
O4 C9 C10 115.1(13)
C8 C9 C10 117.3(13)
C9 C10 H10A 109.5
C9 C10 H10B 109.5
H10A C10 H10B 109.5
C9 C10 H10C 109.5
H10A C10 H10C 109.5
H10B C10 H10C 109.5
C14 C13 N12 112.0(12)
C14 C13 H13 124.0
N12 C13 H13 124.0
C13 C14 C15 104.7(11)
C13 C14 H14 127.6
C15 C14 H14 127.6
N11 C15 C14 106.7(11)
N11 C15 H15 126.6
C14 C15 H15 126.6
N22 C23 C24 114.4(11)
N22 C23 H23 122.8
C24 C23 H23 122.8
C23 C24 C25 104.5(10)
C23 C24 H24 127.8
C25 C24 H24 127.8
N21 C25 C24 109.1(10)
N21 C25 H25 125.5
C24 C25 H25 125.5
N32 C33 C34 109.1(10)
N32 C33 H33 125.4
C34 C33 H33 125.4
C35 C34 C33 106.7(10)
C35 C34 H34 126.7
C33 C34 H34 126.7
C34 C35 N31 108.7(9)
C34 C35 H35 125.6
N31 C35 H35 125.6
N42 C43 C44 108.4(12)
N42 C43 H43 125.8
C44 C43 H43 125.8
C45 C44 C43 106.2(12)
C45 C44 H44 126.9
C43 C44 H44 126.9
C44 C45 N41 107.3(12)
C44 C45 H45 126.4
N41 C45 H45 126.4
N52 C53 C54 111.9(11)
N52 C53 H53 124.1
C54 C53 H53 124.1
C55 C54 C53 102.8(10)
C55 C54 H54 128.6
C53 C54 H54 128.6
C54 C55 N51 112.6(11)
C54 C55 H55 123.7
N51 C55 H55 123.7
N62 C63 C64 109.5(11)
N62 C63 H63 125.3
C64 C63 H63 125.3
C65 C64 C63 104.8(10)
C65 C64 H64 127.6
C63 C64 H64 127.6
C64 C65 N61 111.0(10)
C64 C65 H65 124.5
N61 C65 H65 124.5
Cl2 C71 Cl1 121.5(16)
Cl2 C71 H71A 106.9
Cl1 C71 H71A 106.9
Cl2 C71 H71B 107.0
Cl1 C71 H71B 106.9
H71A C71 H71B 106.7
Cl4 C72 Cl3 113.7(16)
Cl4 C72 H72A 108.8
Cl3 C72 H72A 108.8
Cl4 C72 H72B 108.8
Cl3 C72 H72B 108.8
H72A C72 H72B 107.7
N21 B1 N31 111.1(8)
N21 B1 N11 108.7(8)
N31 B1 N11 106.7(8)
N21 B1 H1 110.1
N31 B1 H1 110.1
N11 B1 H1 110.1
N41 B2 N51 108.9(10)
N41 B2 N61 108.8(9)
N51 B2 N61 108.8(9)
N41 B2 H2 110.1
N51 B2 H2 110.1
N61 B2 H2 110.1

loop_
_geom_bond_atom_site_label_1
_geom_bond_atom_site_label_2
_geom_bond_distance
Er O02 2.333(6)
Er O01 2.363(6)
Er N22 2.409(7)
Er N52 2.420(8)
Er N32 2.479(7)
Er N12 2.489(8)
Er N42 2.506(8)
Er N62 2.512(8)
Cr O2 1.927(7)
Cr O4 1.937(8)
Cr O1 1.944(7)
Cr O3 1.950(7)
Cr O03 2.007(7)
Cr O04 2.012(7)
Cl1 C71 1.84(2)
Cl2 C71 1.50(2)
Cl3 C72 1.78(3)
Cl4 C72 1.70(2)
O1 C2 1.265(14)
O01 C01 1.220(10)
O2 C4 1.275(12)
O02 C02 1.266(10)
O3 C7 1.284(12)
O03 C01 1.255(10)
O4 C9 1.277(14)
O04 C02 1.277(10)
N11 C15 1.328(13)
N11 N12 1.348(11)
N11 B1 1.578(15)
N12 C13 1.382(13)
N21 C25 1.338(13)
N21 N22 1.400(10)
N21 B1 1.521(13)
N22 C23 1.313(12)
N31 C35 1.344(12)
N31 N32 1.351(10)
N31 B1 1.535(14)
N32 C33 1.307(11)
N41 N42 1.312(11)
N41 C45 1.369(14)
N41 B2 1.533(14)
N42 C43 1.331(12)
N51 C55 1.318(13)
N51 N52 1.365(11)
N51 B2 1.556(16)
N52 C53 1.313(13)
N61 C65 1.336(14)
N61 N62 1.373(11)
N61 B2 1.557(16)
N62 C63 1.283(13)
C1 C2 1.450(16)
C1 H1A 0.9600
C1 H1B 0.9600
C1 H1C 0.9600
C01 C02 1.532(11)
C2 C3 1.441(18)
C3 C4 1.294(18)
C3 H3 0.9300
C4 C5 1.499(16)
C5 H5A 0.9600
C5 H5B 0.9600
C5 H5C 0.9600
C6 C7 1.427(15)
C6 H6A 0.9600
C6 H6B 0.9600
C6 H6C 0.9600
C7 C8 1.461(16)
C8 C9 1.322(17)
C8 H8 0.9300
C9 C10 1.525(17)
C10 H10A 0.9600
C10 H10B 0.9600
C10 H10C 0.9600
C13 C14 1.346(18)
C13 H13 0.9300
C14 C15 1.42(2)
C14 H14 0.9300
C15 H15 0.9300
C23 C24 1.333(15)
C23 H23 0.9300
C24 C25 1.364(17)
C24 H24 0.9300
C25 H25 0.9300
C33 C34 1.387(14)
C33 H33 0.9300
C34 C35 1.301(15)
C34 H34 0.9300
C35 H35 0.9300
C43 C44 1.399(19)
C43 H43 0.9300
C44 C45 1.34(2)
C44 H44 0.9300
C45 H45 0.9300
C53 C54 1.404(15)
C53 H53 0.9300
C54 C55 1.289(16)
C54 H54 0.9300
C55 H55 0.9300
C63 C64 1.402(15)
C63 H63 0.9300
C64 C65 1.319(18)
C64 H64 0.9300
C65 H65 0.9300
C71 H71A 0.9700
C71 H71B 0.9700
C72 H72A 0.9700
C72 H72B 0.9700
B1 H1 0.9800
B2 H2 0.9800

loop_
_geom_torsion_atom_site_label_1
_geom_torsion_atom_site_label_2
_geom_torsion_atom_site_label_3
_geom_torsion_atom_site_label_4
_geom_torsion
O2 Cr O1 C2 -12.4(9)
O4 Cr O1 C2 -108.6(9)
O3 Cr O1 C2 92(6)
O03 Cr O1 C2 80.7(9)
O04 Cr O1 C2 163.1(9)
O02 Er O01 C01 -1.3(6)
N22 Er O01 C01 -157.2(7)
N52 Er O01 C01 35.0(8)
N32 Er O01 C01 -112.5(7)
N12 Er O01 C01 -78.5(7)
N42 Er O01 C01 88.0(7)
N62 Er O01 C01 142.1(6)
O4 Cr O2 C4 100.9(8)
O1 Cr O2 C4 9.4(9)
O3 Cr O2 C4 -167.7(8)
O03 Cr O2 C4 -79.2(8)
O04 Cr O2 C4 -87(4)
O01 Er O02 C02 1.8(6)
N22 Er O02 C02 36.4(8)
N52 Er O02 C02 -151.8(7)
N32 Er O02 C02 143.7(6)
N12 Er O02 C02 87.1(7)
N42 Er O02 C02 -73.4(7)
N62 Er O02 C02 -116.8(7)
O2 Cr O3 C7 -109.4(8)
O4 Cr O3 C7 -13.2(8)
O1 Cr O3 C7 146(6)
O03 Cr O3 C7 157.5(8)
O04 Cr O3 C7 75.1(8)
O2 Cr O03 C01 -173.9(6)
O4 Cr O03 C01 5(2)
O1 Cr O03 C01 94.5(7)
O3 Cr O03 C01 -84.9(7)
O04 Cr O03 C01 5.5(7)
O2 Cr O4 C9 103.3(9)
O1 Cr O4 C9 -164.8(9)
O3 Cr O4 C9 14.1(9)
O03 Cr O4 C9 -76(2)
O04 Cr O4 C9 -76.1(9)
O2 Cr O04 C02 2(4)
O4 Cr O04 C02 174.2(7)
O1 Cr O04 C02 -94.3(7)
O3 Cr O04 C02 82.8(7)
O03 Cr O04 C02 -5.7(7)
C15 N11 N12 C13 0.8(12)
B1 N11 N12 C13 174.6(9)
C15 N11 N12 Er 176.5(7)
B1 N11 N12 Er -9.8(11)
O02 Er N12 N11 179.9(8)
O01 Er N12 N11 -108.7(7)
N22 Er N12 N11 -33.5(7)
N52 Er N12 N11 116.9(7)
N32 Er N12 N11 51.0(7)
N42 Er N12 N11 -136.4(7)
N62 Er N12 N11 19.3(9)
O02 Er N12 C13 -5.9(10)
O01 Er N12 C13 65.4(10)
N22 Er N12 C13 140.7(10)
N52 Er N12 C13 -69.0(10)
N32 Er N12 C13 -134.8(10)
N42 Er N12 C13 37.8(13)
N62 Er N12 C13 -166.5(9)
C25 N21 N22 C23 1.7(11)
B1 N21 N22 C23 175.8(9)
C25 N21 N22 Er -179.0(7)
B1 N21 N22 Er -4.9(12)
O02 Er N22 C23 -89.8(9)
O01 Er N22 C23 -56.1(9)
N52 Er N22 C23 106.2(10)
N32 Er N22 C23 148.4(9)
N12 Er N22 C23 -139.9(9)
N42 Er N22 C23 10.5(10)
N62 Er N22 C23 74.9(9)
O02 Er N22 N21 91.1(7)
O01 Er N22 N21 124.8(7)
N52 Er N22 N21 -72.9(9)
N32 Er N22 N21 -30.7(7)
N12 Er N22 N21 41.0(7)
N42 Er N22 N21 -168.7(6)
N62 Er N22 N21 -104.3(7)
C35 N31 N32 C33 2.6(11)
B1 N31 N32 C33 -177.0(9)
C35 N31 N32 Er -167.6(6)
B1 N31 N32 Er 12.8(11)
O02 Er N32 C33 81.7(10)
O01 Er N32 C33 176.5(8)
N22 Er N32 C33 -140.4(10)
N52 Er N32 C33 19.6(9)
N12 Er N32 C33 140.6(10)
N42 Er N32 C33 -34.0(11)
N62 Er N32 C33 -62.1(9)
O02 Er N32 N31 -111.0(6)
O01 Er N32 N31 -16.2(9)
N22 Er N32 N31 26.9(6)
N52 Er N32 N31 -173.1(7)
N12 Er N32 N31 -52.1(6)
N42 Er N32 N31 133.3(6)
N62 Er N32 N31 105.3(7)
C45 N41 N42 C43 3.6(15)
B2 N41 N42 C43 172.6(13)
C45 N41 N42 Er 177.9(10)
B2 N41 N42 Er -13.1(16)
O02 Er N42 N41 -104.1(9)
O01 Er N42 N41 -174.6(9)
N22 Er N42 N41 119.2(9)
N52 Er N42 N41 -30.4(9)
N32 Er N42 N41 23.3(11)
N12 Er N42 N41 -146.1(8)
N62 Er N42 N41 51.5(9)
O02 Er N42 C43 68.7(11)
O01 Er N42 C43 -1.8(11)
N22 Er N42 C43 -68.1(12)
N52 Er N42 C43 142.4(12)
N32 Er N42 C43 -163.9(10)
N12 Er N42 C43 26.6(15)
N62 Er N42 C43 -135.8(12)
C55 N51 N52 C53 -0.9(12)
B2 N51 N52 C53 173.6(10)
C55 N51 N52 Er -178.8(7)
B2 N51 N52 Er -4.3(13)
O02 Er N52 C53 -50.9(10)
O01 Er N52 C53 -86.5(11)
N22 Er N52 C53 117.6(10)
N32 Er N52 C53 74.9(10)
N12 Er N52 C53 13.3(11)
N42 Er N52 C53 -138.4(11)
N62 Er N52 C53 148.6(11)
O02 Er N52 N51 126.3(8)
O01 Er N52 N51 90.7(8)
N22 Er N52 N51 -65.2(10)
N32 Er N52 N51 -107.9(8)
N12 Er N52 N51 -169.5(7)
N42 Er N52 N51 38.8(7)
N62 Er N52 N51 -34.2(7)
C65 N61 N62 C63 2.2(12)
B2 N61 N62 C63 -178.0(10)
C65 N61 N62 Er -169.2(7)
B2 N61 N62 Er 10.6(12)
O02 Er N62 C63 -172.8(8)
O01 Er N62 C63 85.5(10)
N22 Er N62 C63 25.9(9)
N52 Er N62 C63 -138.8(10)
N32 Er N62 C63 -58.3(9)
N12 Er N62 C63 -27.0(11)
N42 Er N62 C63 140.9(10)
O02 Er N62 N61 -3.5(9)
O01 Er N62 N61 -105.1(7)
N22 Er N62 N61 -164.7(7)
N52 Er N62 N61 30.6(7)
N32 Er N62 N61 111.0(7)
N12 Er N62 N61 142.4(6)
N42 Er N62 N61 -49.7(7)
Er O01 C01 O03 179.9(7)
Er O01 C01 C02 0.7(10)
Cr O03 C01 O01 176.6(8)
Cr O03 C01 C02 -4.3(10)
Cr O1 C2 C3 9.2(16)
Cr O1 C2 C1 -167.6(10)
Er O02 C02 O04 -179.5(8)
Er O02 C02 C01 -2.2(10)
Cr O04 C02 O02 -177.5(8)
Cr O04 C02 C01 5.2(10)
O01 C01 C02 O02 1.0(12)
O03 C01 C02 O02 -178.2(8)
O01 C01 C02 O04 178.5(9)
O03 C01 C02 O04 -0.7(12)
O1 C2 C3 C4 1(2)
C1 C2 C3 C4 177.7(15)
Cr O2 C4 C3 -3.7(17)
Cr O2 C4 C5 175.5(9)
C2 C3 C4 O2 -4(2)
C2 C3 C4 C5 176.9(13)
Cr O3 C7 C6 -173.3(8)
Cr O3 C7 C8 6.8(15)
O3 C7 C8 C9 4(2)
C6 C7 C8 C9 -175.7(13)
Cr O4 C9 C8 -9.0(18)
Cr O4 C9 C10 169.7(10)
C7 C8 C9 O4 -3(2)
C7 C8 C9 C10 178.3(13)
N11 N12 C13 C14 -0.5(13)
Er N12 C13 C14 -175.5(9)
N12 C13 C14 C15 0.0(16)
N12 N11 C15 C14 -0.8(14)
B1 N11 C15 C14 -174.2(10)
C13 C14 C15 N11 0.5(15)
N21 N22 C23 C24 -2.8(12)
Er N22 C23 C24 178.0(8)
N22 C23 C24 C25 2.8(14)
N22 N21 C25 C24 -0.1(13)
B1 N21 C25 C24 -173.6(11)
C23 C24 C25 N21 -1.5(14)
N31 N32 C33 C34 -3.9(12)
Er N32 C33 C34 164.7(7)
N32 C33 C34 C35 3.8(14)
C33 C34 C35 N31 -2.1(13)
N32 N31 C35 C34 -0.2(12)
B1 N31 C35 C34 179.4(10)
N41 N42 C43 C44 -5.7(16)
Er N42 C43 C44 -179.2(11)
N42 C43 C44 C45 6(2)
C43 C44 C45 N41 -3(2)
N42 N41 C45 C44 0(2)
B2 N41 C45 C44 -169.1(15)
N51 N52 C53 C54 1.1(13)
Er N52 C53 C54 178.8(8)
N52 C53 C54 C55 -0.9(15)
C53 C54 C55 N51 0.3(15)
N52 N51 C55 C54 0.4(15)
B2 N51 C55 C54 -173.5(12)
N61 N62 C63 C64 -1.1(13)
Er N62 C63 C64 169.3(8)
N62 C63 C64 C65 -0.5(14)
C63 C64 C65 N61 2.0(15)
N62 N61 C65 C64 -2.6(14)
B2 N61 C65 C64 177.6(11)
C25 N21 B1 N31 -127.3(11)
N22 N21 B1 N31 59.9(12)
C25 N21 B1 N11 115.4(12)
N22 N21 B1 N11 -57.3(11)
C35 N31 B1 N21 115.2(11)
N32 N31 B1 N21 -65.2(12)
C35 N31 B1 N11 -126.4(10)
N32 N31 B1 N11 53.2(11)
C15 N11 B1 N21 -121.5(11)
N12 N11 B1 N21 65.6(11)
C15 N11 B1 N31 118.5(11)
N12 N11 B1 N31 -54.3(11)
N42 N41 B2 N51 66.7(15)
C45 N41 B2 N51 -125.8(14)
N42 N41 B2 N61 -51.8(16)
C45 N41 B2 N61 115.7(14)
C55 N51 B2 N41 117.9(12)
N52 N51 B2 N41 -55.3(12)
C55 N51 B2 N61 -123.6(12)
N52 N51 B2 N61 63.2(12)
C65 N61 B2 N41 -128.1(12)
N62 N61 B2 N41 52.2(13)
C65 N61 B2 N51 113.3(12)
N62 N61 B2 N51 -66.4(11)
